data_2223444
loop_
_publ_author_name
'Ye, Yu-Yuan'
'Yang, Kai'

_publ_section_title
;
 6-Ethyl-5-fluoro-2-methoxypyrimidin-4(3<i>H</i>)-one
;
_journal_coeditor_code IS2454
_journal_issue 10
_journal_name_full 'Acta Crystallographica Section E'
_journal_page_first o2582
_journal_paper_doi 10.1107/S1600536809035430
_journal_volume 65
_journal_year 2009
_chemical_formula_iupac 'C7 H9 F N2 O2'
_chemical_formula_moiety 'C7 H9 F N2 O2'
_chemical_formula_sum 'C7 H9 F N2 O2'
_chemical_formula_weight 172.16
_chemical_name_systematic
;
6-Ethyl-5-fluoro-2-methoxypyrimidin-4(3<i>H</i>)-one
;
_space_group_IT_number 2
_symmetry_cell_setting triclinic
_symmetry_space_group_name_Hall '-P 1'
_symmetry_space_group_name_H-M 'P -1'
_cell_angle_alpha 88.043(2)
_cell_angle_beta 79.737(3)
_cell_angle_gamma 79.616(2)
_cell_formula_units_Z 2
_cell_length_a 4.5711(4)
_cell_length_b 8.4985(8)
_cell_length_c 10.8546(11)
_cell_measurement_reflns_used 2411
_cell_measurement_temperature 296.0(10)
_cell_measurement_theta_max 27.4
_cell_measurement_theta_min 3.1
_cell_volume 408.13(7)
_computing_cell_refinement 'PROCESS-AUTO (Rigaku/MSC, 2004)'
_computing_data_collection 'PROCESS-AUTO (Rigaku/MSC, 2004)'
_computing_data_reduction 'CrystalStructure (Rigaku/MSC, 2004)'
_computing_molecular_graphics 'ORTEP-3 (Farrugia, 1997)'
_computing_publication_material 'CrystalStructure (Rigaku/MSC, 2004)'
_computing_structure_refinement 'SHELXL97 (Sheldrick, 2008)'
_computing_structure_solution 'SHELXS97 (Sheldrick, 2008)'
_diffrn_ambient_temperature 296.0(10)
_diffrn_detector_area_resol_mean 10.00
_diffrn_measured_fraction_theta_full 0.992
_diffrn_measured_fraction_theta_max 0.992
_diffrn_measurement_device_type 'Rigaku R-AXIS RAPID'
_diffrn_measurement_method \w
_diffrn_radiation_type 'Mo K\a'
_diffrn_radiation_wavelength 0.71075
_diffrn_reflns_av_R_equivalents 0.019
_diffrn_reflns_limit_h_max 5
_diffrn_reflns_limit_h_min -5
_diffrn_reflns_limit_k_max 11
_diffrn_reflns_limit_k_min -10
_diffrn_reflns_limit_l_max 14
_diffrn_reflns_limit_l_min -14
_diffrn_reflns_number 4010
_diffrn_reflns_theta_full 27.43
_diffrn_reflns_theta_max 27.43
_exptl_absorpt_coefficient_mu 0.118
_exptl_absorpt_correction_T_max 0.979
_exptl_absorpt_correction_T_min 0.948
_exptl_absorpt_correction_type multi-scan
_exptl_absorpt_process_details '(<i>ABSCOR</i>; Higashi, 1995)'
_exptl_crystal_colour colorless
_exptl_crystal_density_diffrn 1.401
_exptl_crystal_density_method 'not measured'
_exptl_crystal_description chunk
_exptl_crystal_F_000 180.00
_exptl_crystal_size_max 0.40
_exptl_crystal_size_mid 0.28
_exptl_crystal_size_min 0.18
_refine_diff_density_max 0.39
_refine_diff_density_min -0.37
_refine_ls_extinction_coef 0.025(2)
_refine_ls_extinction_method 'SHELXL97 (Sheldrick, 2008)'
_refine_ls_goodness_of_fit_ref 1.001
_refine_ls_hydrogen_treatment constr
_refine_ls_number_parameters 111
_refine_ls_number_reflns 1842
_refine_ls_R_factor_gt 0.0474
_refine_ls_shift/su_max 0.0000
_refine_ls_structure_factor_coef Fsqd
_refine_ls_weighting_details 'w = 1/[\s^2^(Fo^2^)+(0.0P)^2^+0.345P] where P=(Fo^2^+2Fc^2^)/3'
_refine_ls_weighting_scheme calc
_refine_ls_wR_factor_ref 0.1061
_reflns_number_gt 945
_reflns_number_total 1842
_reflns_threshold_expression I>2\s(I)
_cod_data_source_file is2454.cif
_cod_data_source_block I
_cod_database_code 2223444
_cod_database_fobs_code 2223444

loop_
_symmetry_equiv_pos_site_id
_symmetry_equiv_pos_as_xyz
1 +x,+y,+z
2 -x,-y,-z

loop_
_atom_site_type_symbol
_atom_site_label
_atom_site_fract_x
_atom_site_fract_y
_atom_site_fract_z
_atom_site_U_iso_or_equiv
_atom_site_adp_type
_atom_site_calc_flag
_atom_site_refinement_flags
_atom_site_occupancy
_atom_site_disorder_assembly
_atom_site_disorder_group
F F1 -0.2750(3) 0.5521(2) 0.78974(17) 0.0840(5) Uani d . 1.00 . .
O O1 0.6346(4) 0.0891(2) 0.60826(17) 0.0674(5) Uani d . 1.00 . .
O O2 0.1625(4) 0.6002(2) 0.58950(19) 0.0754(6) Uani d . 1.00 . .
N N1 0.3901(4) 0.3399(2) 0.6042(2) 0.0577(5) Uani d . 1.00 . .
N N2 0.2058(4) 0.1623(2) 0.7615(2) 0.0587(5) Uani d . 1.00 . .
C C1 0.4039(5) 0.1970(2) 0.6603(2) 0.0558(6) Uani d . 1.00 . .
C C2 -0.0212(5) 0.2877(3) 0.8040(2) 0.0579(6) Uani d . 1.00 . .
C C3 -0.0446(5) 0.4310(3) 0.7475(2) 0.0590(7) Uani d . 1.00 . .
C C4 0.1656(6) 0.4689(3) 0.6427(2) 0.0603(7) Uani d . 1.00 . .
C C5 0.6683(7) -0.0711(2) 0.6608(2) 0.0788(9) Uani d . 1.00 . .
C C6 -0.2321(6) 0.2513(3) 0.9191(2) 0.0753(8) Uani d . 1.00 . .
C C7 -0.0903(8) 0.2402(4) 1.0339(2) 0.0997(11) Uani d . 1.00 . .
H H1 0.5276 0.3520 0.5412 0.069 Uiso c R 1.00 . .
H H51 0.7001 -0.0670 0.7457 0.095 Uiso c R 1.00 . .
H H52 0.8384 -0.1380 0.6122 0.095 Uiso c R 1.00 . .
H H53 0.4886 -0.1142 0.6595 0.095 Uiso c R 1.00 . .
H H61 -0.2930 0.1500 0.9075 0.090 Uiso c R 1.00 . .
H H62 -0.4085 0.3355 0.9311 0.090 Uiso c R 1.00 . .
H H71 0.0851 0.1573 1.0231 0.120 Uiso c R 1.00 . .
H H72 -0.2328 0.2156 1.1050 0.120 Uiso c R 1.00 . .
H H73 -0.0324 0.3405 1.0473 0.120 Uiso c R 1.00 . .

loop_
_atom_site_aniso_label
_atom_site_aniso_U_11
_atom_site_aniso_U_22
_atom_site_aniso_U_33
_atom_site_aniso_U_12
_atom_site_aniso_U_13
_atom_site_aniso_U_23
F1 0.0660(10) 0.0684(10) 0.1026(13) 0.0173(8) -0.0007(9) -0.0156(9)
O1 0.0774(13) 0.0441(9) 0.0690(12) 0.0153(9) -0.0074(10) -0.0028(8)
O2 0.0822(14) 0.0447(10) 0.0864(14) 0.0146(9) -0.0062(11) 0.0003(9)
N1 0.0625(13) 0.0437(11) 0.0595(13) 0.0091(10) -0.0095(10) -0.0023(10)
N2 0.0594(13) 0.0517(12) 0.0629(14) -0.0013(10) -0.0131(11) -0.0034(10)
C1 0.0606(16) 0.0431(13) 0.0625(16) 0.0074(11) -0.0230(13) -0.0094(12)
C2 0.0502(15) 0.0603(16) 0.0623(16) -0.0031(12) -0.0122(12) -0.0101(13)
C3 0.0499(15) 0.0520(15) 0.0694(17) 0.0079(12) -0.0097(13) -0.0117(13)
C4 0.0620(17) 0.0456(14) 0.0698(17) 0.0082(12) -0.0187(14) -0.0083(13)
C5 0.102(2) 0.0428(14) 0.082(2) 0.0155(15) -0.0193(18) -0.0009(14)
C6 0.0602(18) 0.077(2) 0.085(2) -0.0112(15) -0.0033(16) -0.0051(17)
C7 0.091(2) 0.136(3) 0.069(2) -0.029(2) 0.0017(18) 0.004(2)

loop_
_atom_type_symbol
_atom_type_description
_atom_type_scat_dispersion_real
_atom_type_scat_dispersion_imag
_atom_type_scat_source
C C 0.003 0.002
;
International Tables for Crystallography
(1992, Vol. C, Tables 4.2.6.8 and 6.1.1.4)
;
H H 0.000 0.000
;
International Tables for Crystallography
(1992, Vol. C, Table 6.1.1.4)
;
O O 0.011 0.006
;
International Tables for Crystallography
(1992, Vol. C, Tables 4.2.6.8 and 6.1.1.4)
;
N N 0.006 0.003
;
International Tables for Crystallography
(1992, Vol. C, Tables 4.2.6.8 and 6.1.1.4)
;
F F 0.017 0.010
;
International Tables for Crystallography
(1992, Vol. C, Tables 4.2.6.8 and 6.1.1.4)
;

loop_
_geom_angle_atom_site_label_1
_geom_angle_atom_site_label_2
_geom_angle_atom_site_label_3
_geom_angle_site_symmetry_1
_geom_angle_site_symmetry_2
_geom_angle_site_symmetry_3
_geom_angle
_geom_angle_publ_flag
C1 O1 C5 . . . 118.15(19) ?
C1 N1 C4 . . . 123.1(2) ?
C1 N2 C2 . . . 114.5(2) ?
O1 C1 N1 . . . 113.63(19) ?
O1 C1 N2 . . . 121.8(2) ?
N1 C1 N2 . . . 124.6(2) ?
N2 C2 C3 . . . 122.1(2) ?
N2 C2 C6 . . . 114.4(2) ?
C3 C2 C6 . . . 123.5(2) ?
F1 C3 C2 . . . 121.0(2) n
F1 C3 C4 . . . 115.4(2) n
C2 C3 C4 . . . 123.6(2) n
O2 C4 N1 . . . 121.3(2) n
O2 C4 C3 . . . 126.6(2) n
N1 C4 C3 . . . 112.1(2) n
C2 C6 C7 . . . 112.5(2) ?
C1 N1 H1 . . . 118.5 ?
C4 N1 H1 . . . 118.5 ?
O1 C5 H51 . . . 109.5 ?
O1 C5 H52 . . . 109.5 ?
O1 C5 H53 . . . 109.5 ?
H51 C5 H52 . . . 109.5 ?
H51 C5 H53 . . . 109.5 ?
H52 C5 H53 . . . 109.5 ?
C2 C6 H61 . . . 108.7 ?
C2 C6 H62 . . . 108.7 ?
C7 C6 H61 . . . 108.7 ?
C7 C6 H62 . . . 108.7 ?
H61 C6 H62 . . . 109.5 ?
C6 C7 H71 . . . 109.5 ?
C6 C7 H72 . . . 109.5 ?
C6 C7 H73 . . . 109.5 ?
H71 C7 H72 . . . 109.5 ?
H71 C7 H73 . . . 109.5 ?
H72 C7 H73 . . . 109.5 ?

loop_
_geom_bond_atom_site_label_1
_geom_bond_atom_site_label_2
_geom_bond_site_symmetry_1
_geom_bond_site_symmetry_2
_geom_bond_distance
_geom_bond_publ_flag
F1 C3 . . 1.359(2) n
O1 C1 . . 1.321(2) n
O1 C5 . . 1.451(3) n
O2 C4 . . 1.238(3) n
N1 C1 . . 1.336(3) n
N1 C4 . . 1.379(3) n
N2 C1 . . 1.354(3) n
N2 C2 . . 1.375(3) n
C2 C3 . . 1.340(3) n
C2 C6 . . 1.496(3) n
C3 C4 . . 1.420(3) n
C6 C7 . . 1.496(4) n
N1 H1 . . 0.860 n
C5 H51 . . 0.960 ?
C5 H52 . . 0.960 ?
C5 H53 . . 0.960 ?
C6 H61 . . 0.970 ?
C6 H62 . . 0.970 ?
C7 H71 . . 0.960 ?
C7 H72 . . 0.960 ?
C7 H73 . . 0.960 ?

loop_
_geom_hbond_atom_site_label_D
_geom_hbond_atom_site_label_H
_geom_hbond_atom_site_label_A
_geom_hbond_site_symmetry_D
_geom_hbond_site_symmetry_H
_geom_hbond_site_symmetry_A
_geom_hbond_distance_DH
_geom_hbond_distance_HA
_geom_hbond_distance_DA
_geom_hbond_angle_DHA
_geom_hbond_publ_flag
N1 H1 O2 . . 2_666 0.86 1.907 2.763(2) 174 y

loop_
_geom_torsion_atom_site_label_1
_geom_torsion_atom_site_label_2
_geom_torsion_atom_site_label_3
_geom_torsion_atom_site_label_4
_geom_torsion_site_symmetry_1
_geom_torsion_site_symmetry_2
_geom_torsion_site_symmetry_3
_geom_torsion_site_symmetry_4
_geom_torsion
_geom_torsion_publ_flag
C5 O1 C1 N1 . . . . -179.1(2) ?
C5 O1 C1 N2 . . . . 1.4(3) ?
C1 N1 C4 O2 . . . . 179.0(2) ?
C1 N1 C4 C3 . . . . 0.0(3) ?
C4 N1 C1 O1 . . . . 179.3(2) ?
C4 N1 C1 N2 . . . . -1.2(4) ?
C1 N2 C2 C3 . . . . 1.1(4) ?
C1 N2 C2 C6 . . . . -177.5(2) ?
C2 N2 C1 O1 . . . . -179.9(2) ?
C2 N2 C1 N1 . . . . 0.6(4) ?
N2 C2 C3 F1 . . . . 178.6(2) ?
N2 C2 C3 C4 . . . . -2.4(4) ?
N2 C2 C6 C7 . . . . 72.7(3) ?
C3 C2 C6 C7 . . . . -105.8(3) ?
C6 C2 C3 F1 . . . . -3.0(4) ?
C6 C2 C3 C4 . . . . 176.0(3) ?
F1 C3 C4 O2 . . . . 1.9(4) ?
F1 C3 C4 N1 . . . . -179.2(2) ?
C2 C3 C4 O2 . . . . -177.2(3) ?
C2 C3 C4 N1 . . . . 1.8(4) ?

loop_
_cod_related_entry_id
_cod_related_entry_database
_cod_related_entry_code
1 ChemSpider 24743244
